data_7207009
loop_
_publ_author_name
'Li, Lian-Jie'
'Qin, Chao'
'Wang, Xin-Long'
'Wang, Shuang'
'Zhao, Liang'
'Yang, Guang-Sheng'
'Wang, Hai-Ning'
'Yuan, Gang'
'Shao, Kui-Zhan'
'Su, Zhong-Min'

_publ_section_title
;
 pH variation induced construction of a series of entangled frameworks
 based on bi- and tri-metallic cores as nodes
;
_journal_issue 1
_journal_name_full CrystEngComm
_journal_page_first 124
_journal_paper_doi 10.1039/c1ce05810j
_journal_volume 14
_journal_year 2012
_chemical_formula_moiety 'C42 H28 N2 O14 Zn3'
_chemical_formula_sum 'C42 H28 N2 O14 Zn3'
_chemical_formula_weight 980.77
_chemical_name_systematic
;
?
;
_space_group_IT_number 2
_symmetry_cell_setting triclinic
_symmetry_space_group_name_Hall '-P 1'
_symmetry_space_group_name_H-M 'P -1'
_atom_sites_solution_hydrogens geom
_atom_sites_solution_primary direct
_atom_sites_solution_secondary difmap
_audit_creation_method SHELXL-97
_cell_angle_alpha 94.601(5)
_cell_angle_beta 113.788(5)
_cell_angle_gamma 110.685(5)
_cell_formula_units_Z 1
_cell_length_a 10.253(5)
_cell_length_b 10.665(5)
_cell_length_c 10.740(5)
_cell_measurement_temperature 293(2)
_cell_volume 970.7(8)
_computing_structure_refinement 'SHELXL-97 (Sheldrick, 1997)'
_diffrn_ambient_temperature 293(2)
_diffrn_measured_fraction_theta_full 0.985
_diffrn_measured_fraction_theta_max 0.890
_diffrn_radiation_monochromator graphite
_diffrn_radiation_source 'fine-focus sealed tube'
_diffrn_radiation_type MoK\a
_diffrn_radiation_wavelength 0.71069
_diffrn_reflns_av_R_equivalents 0.0181
_diffrn_reflns_av_sigmaI/netI 0.0396
_diffrn_reflns_limit_h_max 13
_diffrn_reflns_limit_h_min -7
_diffrn_reflns_limit_k_max 13
_diffrn_reflns_limit_k_min -14
_diffrn_reflns_limit_l_max 11
_diffrn_reflns_limit_l_min -14
_diffrn_reflns_number 5913
_diffrn_reflns_theta_full 25.00
_diffrn_reflns_theta_max 28.31
_diffrn_reflns_theta_min 2.11
_exptl_absorpt_coefficient_mu 1.913
_exptl_absorpt_correction_T_max 0.795
_exptl_absorpt_correction_T_min 0.474
_exptl_absorpt_correction_type multi-scan
_exptl_crystal_colour yellow
_exptl_crystal_density_diffrn 1.678
_exptl_crystal_density_method 'not measured'
_exptl_crystal_description block
_exptl_crystal_F_000 496
_exptl_crystal_size_max 0.43
_exptl_crystal_size_mid 0.33
_exptl_crystal_size_min 0.12
_refine_diff_density_max 0.382
_refine_diff_density_min -0.339
_refine_diff_density_rms 0.070
_refine_ls_extinction_method none
_refine_ls_goodness_of_fit_ref 1.039
_refine_ls_hydrogen_treatment constr
_refine_ls_matrix_type full
_refine_ls_number_parameters 277
_refine_ls_number_reflns 4307
_refine_ls_number_restraints 0
_refine_ls_restrained_S_all 1.039
_refine_ls_R_factor_all 0.0411
_refine_ls_R_factor_gt 0.0297
_refine_ls_shift/su_max 0.000
_refine_ls_shift/su_mean 0.000
_refine_ls_structure_factor_coef Fsqd
_refine_ls_weighting_details 'calc w=1/[\s^2^(Fo^2^)+(0.0480P)^2^+0.1569P] where P=(Fo^2^+2Fc^2^)/3'
_refine_ls_weighting_scheme calc
_refine_ls_wR_factor_gt 0.0820
_refine_ls_wR_factor_ref 0.0883
_reflns_number_gt 3522
_reflns_number_total 4307
_reflns_threshold_expression >2sigma(I)
_cod_data_source_file c1ce05810j.txt
_cod_data_source_block 804835
_cod_depositor_comments
;
The following automatic conversions were performed:

'_symmetry_cell_setting' value 'Triclinic' changed to 'triclinic'
according to /home/saulius/struct/CIF-dictionaries/cif_core.dic
dictionary named 'cif_core.dic' version 2.4.1 from 2010-06-29.

Automatic conversion script
Id: cif_fix_values 1715 2011-07-08 13:25:40Z adriana 
;
_cod_original_sg_symbol_H-M P-1
_cod_database_code 7207009

loop_
_symmetry_equiv_pos_as_xyz
'x, y, z'
'-x, -y, -z'

loop_
_atom_site_label
_atom_site_type_symbol
_atom_site_fract_x
_atom_site_fract_y
_atom_site_fract_z
_atom_site_U_iso_or_equiv
_atom_site_adp_type
_atom_site_occupancy
_atom_site_symmetry_multiplicity
_atom_site_calc_flag
_atom_site_refinement_flags
Zn1 Zn 0.0000 0.5000 0.0000 0.02268(10) Uani 1 2 d S
Zn2 Zn -0.38658(3) 0.25312(3) -0.06642(3) 0.02542(9) Uani 1 1 d .
O1 O -0.4079(2) 0.3800(2) -0.18427(19) 0.0366(4) Uani 1 1 d .
O4 O -0.3271(2) 0.0981(2) -0.0866(2) 0.0396(5) Uani 1 1 d .
O2 O -0.1776(2) 0.50850(18) -0.17747(18) 0.0320(4) Uani 1 1 d .
O3 O -0.1205(2) 0.28507(18) -0.0473(2) 0.0411(5) Uani 1 1 d .
O7 O -1.1828(2) 0.0670(2) -0.3745(2) 0.0495(6) Uani 1 1 d .
C2 C -0.4145(3) 0.4831(2) -0.3690(2) 0.0272(5) Uani 1 1 d .
C14 C -0.1843(3) 0.1589(3) -0.0571(3) 0.0303(5) Uani 1 1 d .
O6 O -0.2908(2) 0.3291(2) 0.13446(19) 0.0424(5) Uani 1 1 d .
C15 C -0.0889(3) 0.0762(3) -0.0295(3) 0.0278(5) Uani 1 1 d .
O5 O -0.1038(2) 0.51846(19) 0.13498(18) 0.0346(4) Uani 1 1 d .
C17 C 0.1631(3) 0.0678(3) 0.0717(3) 0.0323(6) Uani 1 1 d .
H17 H 0.2723 0.1132 0.1196 0.039 Uiso 1 1 calc R
C3 C -0.5747(3) 0.4411(3) -0.4238(3) 0.0352(6) Uani 1 1 d .
H3 H -0.6257 0.4012 -0.3728 0.042 Uiso 1 1 calc R
C9 C -0.7066(3) 0.0131(3) -0.2052(3) 0.0367(6) Uani 1 1 d .
H9 H -0.6519 -0.0421 -0.1930 0.044 Uiso 1 1 calc R
C12 C -1.4531(3) -0.1024(3) -0.5250(3) 0.0416(7) Uani 1 1 d .
H12 H -1.4219 -0.1712 -0.5416 0.050 Uiso 1 1 calc R
C11 C -1.3430(3) 0.0277(3) -0.4399(3) 0.0334(6) Uani 1 1 d .
N1 N -0.6256(2) 0.1510(2) -0.1477(2) 0.0316(5) Uani 1 1 d .
C7 C -0.9525(3) 0.0309(3) -0.2995(3) 0.0296(5) Uani 1 1 d .
C13 C -1.6113(3) -0.1296(3) -0.5857(3) 0.0409(7) Uani 1 1 d .
H13 H -1.6866 -0.2170 -0.6439 0.049 Uiso 1 1 calc R
C21 C -0.0565(3) 0.4085(3) 0.5693(3) 0.0331(6) Uani 1 1 d .
H21 H -0.0945 0.3467 0.6159 0.040 Uiso 1 1 calc R
C4 C -0.6609(3) 0.4578(3) -0.5548(3) 0.0333(6) Uani 1 1 d .
H4 H -0.7688 0.4294 -0.5910 0.040 Uiso 1 1 calc R
C20 C -0.1371(3) 0.3803(3) 0.4246(3) 0.0342(6) Uani 1 1 d .
H20 H -0.2294 0.2997 0.3740 0.041 Uiso 1 1 calc R
C8 C -0.8680(3) -0.0486(3) -0.2813(3) 0.0396(7) Uani 1 1 d .
H8 H -0.9206 -0.1440 -0.3207 0.048 Uiso 1 1 calc R
C10 C -1.1288(3) -0.0355(3) -0.3830(3) 0.0352(6) Uani 1 1 d .
H10A H -1.1601 -0.0751 -0.4806 0.042 Uiso 1 1 calc R
H10B H -1.1735 -0.1092 -0.3452 0.042 Uiso 1 1 calc R
C19 C -0.0807(3) 0.4719(3) 0.3544(2) 0.0286(5) Uani 1 1 d .
C5 C -0.7082(3) 0.2268(3) -0.1637(3) 0.0373(6) Uani 1 1 d .
H5 H -0.6536 0.3220 -0.1228 0.045 Uiso 1 1 calc R
C16 C 0.0742(3) 0.1434(3) 0.0424(3) 0.0333(6) Uani 1 1 d .
H16 H 0.1238 0.2399 0.0709 0.040 Uiso 1 1 calc R
C1 C -0.3231(3) 0.4572(2) -0.2312(2) 0.0263(5) Uani 1 1 d .
C18 C -0.1634(3) 0.4393(3) 0.1956(3) 0.0303(5) Uani 1 1 d .
C6 C -0.8691(3) 0.1718(3) -0.2371(3) 0.0361(6) Uani 1 1 d .
H6 H -0.9214 0.2287 -0.2448 0.043 Uiso 1 1 calc R

loop_
_atom_site_aniso_label
_atom_site_aniso_U_11
_atom_site_aniso_U_22
_atom_site_aniso_U_33
_atom_site_aniso_U_23
_atom_site_aniso_U_13
_atom_site_aniso_U_12
Zn1 0.01931(19) 0.02457(19) 0.01793(19) 0.00739(15) 0.00260(15) 0.00932(15)
Zn2 0.01926(15) 0.03130(16) 0.02183(15) 0.00787(12) 0.00451(11) 0.01224(12)
O1 0.0294(10) 0.0506(11) 0.0335(10) 0.0258(9) 0.0115(8) 0.0211(9)
O4 0.0285(10) 0.0382(10) 0.0496(12) 0.0105(9) 0.0123(9) 0.0184(8)
O2 0.0245(9) 0.0357(9) 0.0247(9) 0.0132(8) 0.0010(7) 0.0119(8)
O3 0.0456(12) 0.0273(9) 0.0468(12) 0.0126(8) 0.0135(9) 0.0203(9)
O7 0.0163(9) 0.0401(11) 0.0708(15) -0.0017(10) 0.0047(9) 0.0108(8)
C2 0.0263(12) 0.0265(12) 0.0229(12) 0.0067(10) 0.0026(10) 0.0150(10)
C14 0.0335(13) 0.0323(13) 0.0245(12) 0.0076(10) 0.0086(10) 0.0190(11)
O6 0.0346(11) 0.0519(12) 0.0204(9) 0.0035(8) 0.0057(8) 0.0060(9)
C15 0.0276(12) 0.0296(12) 0.0293(13) 0.0101(10) 0.0129(10) 0.0152(10)
O5 0.0429(11) 0.0420(10) 0.0222(9) 0.0117(8) 0.0149(8) 0.0209(9)
C17 0.0246(12) 0.0259(12) 0.0413(15) 0.0073(11) 0.0112(11) 0.0102(10)
C3 0.0262(13) 0.0490(16) 0.0307(14) 0.0218(12) 0.0106(11) 0.0168(12)
C9 0.0266(13) 0.0374(14) 0.0442(16) 0.0108(12) 0.0114(12) 0.0173(11)
C12 0.0224(13) 0.0362(14) 0.0533(18) -0.0019(13) 0.0089(12) 0.0118(11)
C11 0.0146(11) 0.0375(14) 0.0360(14) 0.0024(11) 0.0045(10) 0.0079(10)
N1 0.0214(10) 0.0354(12) 0.0362(12) 0.0079(10) 0.0103(9) 0.0136(9)
C7 0.0203(11) 0.0357(13) 0.0305(13) 0.0084(11) 0.0100(10) 0.0115(10)
C13 0.0205(13) 0.0345(14) 0.0493(17) -0.0031(13) 0.0064(12) 0.0064(11)
C21 0.0351(14) 0.0352(13) 0.0232(12) 0.0085(11) 0.0116(11) 0.0107(11)
C4 0.0230(12) 0.0439(15) 0.0308(14) 0.0174(12) 0.0068(10) 0.0168(11)
C20 0.0343(14) 0.0305(13) 0.0262(13) 0.0021(10) 0.0093(11) 0.0080(11)
C8 0.0273(13) 0.0341(14) 0.0506(18) 0.0048(13) 0.0137(12) 0.0120(11)
C10 0.0222(12) 0.0407(15) 0.0388(15) 0.0078(12) 0.0107(11) 0.0136(11)
C19 0.0315(13) 0.0337(13) 0.0204(11) 0.0062(10) 0.0105(10) 0.0155(11)
C5 0.0239(13) 0.0314(13) 0.0490(17) 0.0048(12) 0.0122(12) 0.0101(11)
C16 0.0305(13) 0.0216(11) 0.0442(16) 0.0082(11) 0.0149(12) 0.0101(10)
C1 0.0263(12) 0.0288(12) 0.0212(11) 0.0081(10) 0.0049(10) 0.0156(10)
C18 0.0308(13) 0.0390(14) 0.0221(12) 0.0072(11) 0.0098(10) 0.0189(11)
C6 0.0242(13) 0.0382(14) 0.0467(16) 0.0112(12) 0.0142(12) 0.0167(11)

loop_
_atom_type_symbol
_atom_type_description
_atom_type_scat_dispersion_real
_atom_type_scat_dispersion_imag
_atom_type_scat_source
C C 0.0033 0.0016 'International Tables Vol C Tables 4.2.6.8 and 6.1.1.4'
H H 0.0000 0.0000 'International Tables Vol C Tables 4.2.6.8 and 6.1.1.4'
N N 0.0061 0.0033 'International Tables Vol C Tables 4.2.6.8 and 6.1.1.4'
O O 0.0106 0.0060 'International Tables Vol C Tables 4.2.6.8 and 6.1.1.4'
Zn Zn 0.2839 1.4301 'International Tables Vol C Tables 4.2.6.8 and 6.1.1.4'

loop_
_geom_angle_atom_site_label_1
_geom_angle_atom_site_label_2
_geom_angle_atom_site_label_3
_geom_angle
_geom_angle_site_symmetry_1
_geom_angle_site_symmetry_3
O2 Zn1 O2 180.00(10) . 2_565
O2 Zn1 O3 88.74(7) . 2_565
O2 Zn1 O3 91.26(7) 2_565 2_565
O2 Zn1 O3 91.26(7) . .
O2 Zn1 O3 88.74(7) 2_565 .
O3 Zn1 O3 180.0 2_565 .
O2 Zn1 O5 94.90(8) . .
O2 Zn1 O5 85.10(8) 2_565 .
O3 Zn1 O5 91.67(8) 2_565 .
O3 Zn1 O5 88.33(8) . .
O2 Zn1 O5 85.10(8) . 2_565
O2 Zn1 O5 94.90(8) 2_565 2_565
O3 Zn1 O5 88.33(8) 2_565 2_565
O3 Zn1 O5 91.67(8) . 2_565
O5 Zn1 O5 180.0 . 2_565
O6 Zn2 O1 117.39(9) . .
O6 Zn2 O4 104.45(9) . .
O1 Zn2 O4 128.21(9) . .
O6 Zn2 N1 110.30(9) . .
O1 Zn2 N1 91.31(8) . .
O4 Zn2 N1 101.90(9) . .
O6 Zn2 C14 95.58(9) . .
O1 Zn2 C14 114.32(8) . .
O4 Zn2 C14 28.40(8) . .
N1 Zn2 C14 129.82(9) . .
C1 O1 Zn2 135.59(16) . .
C14 O4 Zn2 103.26(16) . .
C1 O2 Zn1 134.83(16) . .
C14 O3 Zn1 171.89(19) . .
C11 O7 C10 118.0(2) . .
C3 C2 C4 119.6(2) . 2_464
C3 C2 C1 120.5(2) . .
C4 C2 C1 119.9(2) 2_464 .
O3 C14 O4 122.1(2) . .
O3 C14 C15 119.6(2) . .
O4 C14 C15 118.3(2) . .
O3 C14 Zn2 74.53(15) . .
O4 C14 Zn2 48.35(13) . .
C15 C14 Zn2 162.64(18) . .
C18 O6 Zn2 119.98(17) . .
C17 C15 C16 119.9(2) 2 .
C17 C15 C14 120.1(2) 2 .
C16 C15 C14 120.0(2) . .
C18 O5 Zn1 134.45(18) . .
C16 C17 C15 119.8(2) . 2
C16 C17 H17 120.1 . .
C15 C17 H17 120.1 2 .
C2 C3 C4 120.6(2) . .
C2 C3 H3 119.7 . .
C4 C3 H3 119.7 . .
N1 C9 C8 121.9(2) . .
N1 C9 H9 119.0 . .
C8 C9 H9 119.0 . .
C11 C12 C13 119.2(3) . .
C11 C12 H12 120.4 . .
C13 C12 H12 120.4 . .
C12 C11 C13 120.6(2) . 2_254
C12 C11 O7 124.4(2) . .
C13 C11 O7 115.0(2) 2_254 .
C5 N1 C9 117.5(2) . .
C5 N1 Zn2 118.16(18) . .
C9 N1 Zn2 123.59(17) . .
C6 C7 C8 117.6(2) . .
C6 C7 C10 121.8(2) . .
C8 C7 C10 120.6(2) . .
C11 C13 C12 120.2(2) 2_254 .
C11 C13 H13 119.9 2_254 .
C12 C13 H13 119.9 . .
C20 C21 C19 120.4(2) . 2_566
C20 C21 H21 119.8 . .
C19 C21 H21 119.8 2_566 .
C2 C4 C3 119.8(2) 2_464 .
C2 C4 H4 120.1 2_464 .
C3 C4 H4 120.1 . .
C21 C20 C19 120.1(2) . .
C21 C20 H20 119.9 . .
C19 C20 H20 119.9 . .
C9 C8 C7 120.2(3) . .
C9 C8 H8 119.9 . .
C7 C8 H8 119.9 . .
O7 C10 C7 108.1(2) . .
O7 C10 H10A 110.1 . .
C7 C10 H10A 110.1 . .
O7 C10 H10B 110.1 . .
C7 C10 H10B 110.1 . .
H10A C10 H10B 108.4 . .
C21 C19 C20 119.5(2) 2_566 .
C21 C19 C18 119.6(2) 2_566 .
C20 C19 C18 120.8(2) . .
N1 C5 C6 123.5(3) . .
N1 C5 H5 118.2 . .
C6 C5 H5 118.2 . .
C17 C16 C15 120.4(2) . .
C17 C16 H16 119.8 . .
C15 C16 H16 119.8 . .
O2 C1 O1 126.8(2) . .
O2 C1 C2 118.9(2) . .
O1 C1 C2 114.3(2) . .
O5 C18 O6 125.4(2) . .
O5 C18 C19 119.3(2) . .
O6 C18 C19 115.3(2) . .
C5 C6 C7 119.2(2) . .
C5 C6 H6 120.4 . .
C7 C6 H6 120.4 . .

loop_
_geom_bond_atom_site_label_1
_geom_bond_atom_site_label_2
_geom_bond_distance
_geom_bond_site_symmetry_2
Zn1 O2 2.0738(17) .
Zn1 O2 2.0738(17) 2_565
Zn1 O3 2.084(2) 2_565
Zn1 O3 2.084(2) .
Zn1 O5 2.150(2) .
Zn1 O5 2.150(2) 2_565
Zn2 O6 1.930(2) .
Zn2 O1 1.9342(18) .
Zn2 O4 1.979(2) .
Zn2 N1 2.047(2) .
Zn2 C14 2.577(3) .
O1 C1 1.265(3) .
O4 C14 1.259(3) .
O2 C1 1.240(3) .
O3 C14 1.245(3) .
O7 C11 1.379(3) .
O7 C10 1.401(3) .
C2 C3 1.380(3) .
C2 C4 1.382(4) 2_464
C2 C1 1.508(3) .
C14 C15 1.496(3) .
O6 C18 1.272(3) .
C15 C17 1.389(4) 2
C15 C16 1.389(3) .
O5 C18 1.247(3) .
C17 C16 1.382(4) .
C17 C15 1.389(4) 2
C17 H17 0.9300 .
C3 C4 1.393(3) .
C3 H3 0.9300 .
C9 N1 1.345(3) .
C9 C8 1.376(4) .
C9 H9 0.9300 .
C12 C11 1.376(4) .
C12 C13 1.387(4) .
C12 H12 0.9300 .
C11 C13 1.376(4) 2_254
N1 C5 1.338(3) .
C7 C6 1.381(4) .
C7 C8 1.384(4) .
C7 C10 1.503(3) .
C13 C11 1.376(4) 2_254
C13 H13 0.9300 .
C21 C20 1.379(3) .
C21 C19 1.383(4) 2_566
C21 H21 0.9300 .
C4 C2 1.382(4) 2_464
C4 H4 0.9300 .
C20 C19 1.388(4) .
C20 H20 0.9300 .
C8 H8 0.9300 .
C10 H10A 0.9700 .
C10 H10B 0.9700 .
C19 C21 1.383(4) 2_566
C19 C18 1.510(3) .
C5 C6 1.370(4) .
C5 H5 0.9300 .
C16 H16 0.9300 .
C6 H6 0.9300 .

loop_
_geom_torsion_atom_site_label_1
_geom_torsion_atom_site_label_2
_geom_torsion_atom_site_label_3
_geom_torsion_atom_site_label_4
_geom_torsion
_geom_torsion_site_symmetry_1
_geom_torsion_site_symmetry_4
O6 Zn2 O1 C1 88.7(3) . .
O4 Zn2 O1 C1 -51.3(3) . .
N1 Zn2 O1 C1 -157.6(3) . .
C14 Zn2 O1 C1 -22.1(3) . .
O6 Zn2 O4 C14 -74.59(18) . .
O1 Zn2 O4 C14 69.25(19) . .
N1 Zn2 O4 C14 170.54(16) . .
O2 Zn1 O2 C1 116(100) 2_565 .
O3 Zn1 O2 C1 -133.5(2) 2_565 .
O3 Zn1 O2 C1 46.5(2) . .
O5 Zn1 O2 C1 -41.9(2) . .
O5 Zn1 O2 C1 138.1(2) 2_565 .
O2 Zn1 O3 C14 -146.2(14) . .
O2 Zn1 O3 C14 33.8(14) 2_565 .
O3 Zn1 O3 C14 119(92) 2_565 .
O5 Zn1 O3 C14 -51.3(14) . .
O5 Zn1 O3 C14 128.7(14) 2_565 .
Zn1 O3 C14 O4 101.9(13) . .
Zn1 O3 C14 C15 -76.4(14) . .
Zn1 O3 C14 Zn2 92.7(14) . .
Zn2 O4 C14 O3 -11.9(3) . .
Zn2 O4 C14 C15 166.37(19) . .
O6 Zn2 C14 O3 -80.16(15) . .
O1 Zn2 C14 O3 43.29(17) . .
O4 Zn2 C14 O3 169.6(3) . .
N1 Zn2 C14 O3 157.47(14) . .
O6 Zn2 C14 O4 110.28(17) . .
O1 Zn2 C14 O4 -126.26(17) . .
N1 Zn2 C14 O4 -12.1(2) . .
O6 Zn2 C14 C15 66.2(6) . .
O1 Zn2 C14 C15 -170.3(6) . .
O4 Zn2 C14 C15 -44.1(6) . .
N1 Zn2 C14 C15 -56.1(6) . .
O1 Zn2 O6 C18 -47.5(2) . .
O4 Zn2 O6 C18 101.0(2) . .
N1 Zn2 O6 C18 -150.2(2) . .
C14 Zn2 O6 C18 73.6(2) . .
O3 C14 C15 C17 -164.6(3) . 2
O4 C14 C15 C17 17.1(4) . 2
Zn2 C14 C15 C17 53.2(7) . 2
O3 C14 C15 C16 17.3(4) . .
O4 C14 C15 C16 -161.0(2) . .
Zn2 C14 C15 C16 -124.8(6) . .
O2 Zn1 O5 C18 112.4(2) . .
O2 Zn1 O5 C18 -67.6(2) 2_565 .
O3 Zn1 O5 C18 -158.7(2) 2_565 .
O3 Zn1 O5 C18 21.3(2) . .
O5 Zn1 O5 C18 -55(100) 2_565 .
C4 C2 C3 C4 -0.1(5) 2_464 .
C1 C2 C3 C4 -176.4(2) . .
C13 C12 C11 C13 0.4(5) . 2_254
C13 C12 C11 O7 -179.7(3) . .
C10 O7 C11 C12 -6.9(4) . .
C10 O7 C11 C13 173.0(3) . 2_254
C8 C9 N1 C5 1.9(4) . .
C8 C9 N1 Zn2 -168.0(2) . .
O6 Zn2 N1 C5 76.1(2) . .
O1 Zn2 N1 C5 -43.9(2) . .
O4 Zn2 N1 C5 -173.5(2) . .
C14 Zn2 N1 C5 -167.61(19) . .
O6 Zn2 N1 C9 -114.1(2) . .
O1 Zn2 N1 C9 125.9(2) . .
O4 Zn2 N1 C9 -3.6(2) . .
C14 Zn2 N1 C9 2.2(3) . .
C11 C12 C13 C11 -0.4(5) . 2_254
C2 C3 C4 C2 0.1(5) . 2_464
C19 C21 C20 C19 0.1(5) 2_566 .
N1 C9 C8 C7 -0.8(5) . .
C6 C7 C8 C9 -0.9(4) . .
C10 C7 C8 C9 179.7(3) . .
C11 O7 C10 C7 -177.7(2) . .
C6 C7 C10 O7 -3.9(4) . .
C8 C7 C10 O7 175.4(3) . .
C21 C20 C19 C21 -0.1(5) . 2_566
C21 C20 C19 C18 177.1(2) . .
C9 N1 C5 C6 -1.3(4) . .
Zn2 N1 C5 C6 169.1(2) . .
C15 C17 C16 C15 -0.2(4) 2 .
C17 C15 C16 C17 0.2(4) 2 .
C14 C15 C16 C17 178.2(2) . .
Zn1 O2 C1 O1 1.1(4) . .
Zn1 O2 C1 C2 -176.97(17) . .
Zn2 O1 C1 O2 -26.1(4) . .
Zn2 O1 C1 C2 152.06(19) . .
C3 C2 C1 O2 -172.7(2) . .
C4 C2 C1 O2 11.0(4) 2_464 .
C3 C2 C1 O1 9.0(4) . .
C4 C2 C1 O1 -167.3(2) 2_464 .
Zn1 O5 C18 O6 -67.0(4) . .
Zn1 O5 C18 C19 112.3(3) . .
Zn2 O6 C18 O5 12.1(4) . .
Zn2 O6 C18 C19 -167.21(17) . .
C21 C19 C18 O5 2.4(4) 2_566 .
C20 C19 C18 O5 -174.8(3) . .
C21 C19 C18 O6 -178.2(3) 2_566 .
C20 C19 C18 O6 4.6(4) . .
N1 C5 C6 C7 -0.4(5) . .
C8 C7 C6 C5 1.5(4) . .
C10 C7 C6 C5 -179.1(3) . .
